data_2013134
loop_
_publ_author_name
'Schlueter, John A.'
'Geiser, Urs'
'Manson, Jamie L.'

_publ_section_title
;
 Tetraaquabis(carbamoyldicyanomethanido-\k<i>N</i>)manganese(II)
 dihydrate
;
_journal_issue 1
_journal_name_full 'Acta Crystallographica Section C'
_journal_page_first m1
_journal_page_last m3
_journal_paper_doi 10.1107/S0108270102020334
_journal_volume 59
_journal_year 2003
_chemical_formula_iupac '[Mn (C4 H2 N3 O)2 (H2 O)4], 2H2 O'
_chemical_formula_moiety 'C8 H12 Mn N6 O6 , 2(H2 O)'
_chemical_formula_sum 'C8 H16 Mn N6 O8'
_chemical_formula_weight 379.21
_chemical_melting_point 498
_chemical_name_systematic
;
Tetraaquabis(carbamoyldicyanomethanido-\kN)manganese(II) dihydrate
;
_space_group_IT_number 14
_symmetry_cell_setting monoclinic
_symmetry_space_group_name_Hall '-P 2yn'
_symmetry_space_group_name_H-M 'P 1 21/n 1'
_atom_sites_solution_hydrogens geom
_atom_sites_solution_primary direct
_atom_sites_solution_secondary difmap
_cell_angle_alpha 90
_cell_angle_beta 108.777(2)
_cell_angle_gamma 90
_cell_formula_units_Z 2
_cell_length_a 9.5234(4)
_cell_length_b 7.4343(4)
_cell_length_c 12.1939(6)
_cell_measurement_reflns_used 834
_cell_measurement_temperature 298(2)
_cell_measurement_theta_max 28.13
_cell_measurement_theta_min 3.28
_cell_volume 817.38(7)
_computing_cell_refinement 'SAINT (Bruker, 2001)'
_computing_data_collection 'SMART (Siemens, 1995)'
_computing_data_reduction SAINT
_computing_molecular_graphics SHELXTL
_computing_publication_material SHELXTL
_computing_structure_refinement SHELXTL
_computing_structure_solution 'SHELXTL (Sheldrick, 2001)'
_diffrn_ambient_temperature 298(2)
_diffrn_measured_fraction_theta_full 0.953
_diffrn_measured_fraction_theta_max 0.953
_diffrn_measurement_device_type 'Siemens SMART CCD area-detector'
_diffrn_measurement_method 'area detector \w'
_diffrn_radiation_monochromator graphite
_diffrn_radiation_source 'fine-focus sealed tube'
_diffrn_radiation_type MoK\a
_diffrn_radiation_wavelength 0.71073
_diffrn_reflns_av_R_equivalents 0.018
_diffrn_reflns_av_sigmaI/netI 0.018
_diffrn_reflns_limit_h_max 12
_diffrn_reflns_limit_h_min -12
_diffrn_reflns_limit_k_max 7
_diffrn_reflns_limit_k_min -9
_diffrn_reflns_limit_l_max 16
_diffrn_reflns_limit_l_min -16
_diffrn_reflns_number 5354
_diffrn_reflns_theta_full 28.28
_diffrn_reflns_theta_max 28.28
_diffrn_reflns_theta_min 2.38
_diffrn_standards_decay_% 0
_diffrn_standards_interval_time 781
_diffrn_standards_number 133
_exptl_absorpt_coefficient_mu 0.856
_exptl_absorpt_correction_T_max 0.807
_exptl_absorpt_correction_T_min 0.728
_exptl_absorpt_correction_type integration
_exptl_absorpt_process_details '(SHELXTL; Sheldrick, 2001)'
_exptl_crystal_colour colorless
_exptl_crystal_density_diffrn 1.541
_exptl_crystal_density_meas ?
_exptl_crystal_density_method 'not measured'
_exptl_crystal_description block
_exptl_crystal_F_000 390
_exptl_crystal_size_max 0.44
_exptl_crystal_size_mid 0.35
_exptl_crystal_size_min 0.30
_refine_diff_density_max 0.30
_refine_diff_density_min -0.17
_refine_ls_extinction_method none
_refine_ls_goodness_of_fit_ref 1.071
_refine_ls_hydrogen_treatment mixed
_refine_ls_matrix_type full
_refine_ls_number_parameters 131
_refine_ls_number_reflns 1927
_refine_ls_number_restraints 8
_refine_ls_restrained_S_all 1.070
_refine_ls_R_factor_all 0.023
_refine_ls_R_factor_gt 0.021
_refine_ls_shift/su_max <0.001
_refine_ls_shift/su_mean 0.000
_refine_ls_structure_factor_coef Fsqd
_refine_ls_weighting_details 'w = 1/[\s^2^(Fo^2^)+(0.0305P)^2^+0.1424P] where P=(Fo^2^+2Fc^2^)/3'
_refine_ls_weighting_scheme calc
_refine_ls_wR_factor_gt 0.058
_refine_ls_wR_factor_ref 0.059
_reflns_number_gt 1789
_reflns_number_total 1927
_reflns_threshold_expression I>2\s(I)
_cod_data_source_file fg1671.cif
_cod_data_source_block I
_cod_depositor_comments
;
The following automatic conversions were performed:

'_exptl_crystal_density_meas' value 'not measured' was changed to '?'
- the value is perceived as not measured.

Automatic conversion script
Id: cif_fix_values 3008 2015-01-20 13:52:24Z robertas 
;
_cod_original_sg_symbol_H-M 'P 21/n'
_cod_database_code 2013134
_cod_database_fobs_code 2013134

loop_
_symmetry_equiv_pos_as_xyz
'x, y, z'
'-x+1/2, y+1/2, -z+1/2'
'-x, -y, -z'
'x-1/2, -y-1/2, z-1/2'

loop_
_atom_site_label
_atom_site_fract_x
_atom_site_fract_y
_atom_site_fract_z
_atom_site_U_iso_or_equiv
_atom_site_adp_type
_atom_site_calc_flag
_atom_site_refinement_flags
_atom_site_occupancy
_atom_site_disorder_assembly
_atom_site_disorder_group
_atom_site_type_symbol
Mn1 0.5000 0.0000 0.0000 0.02597(8) Uani d S 1 . . Mn
O1 -0.07867(8) 0.26994(11) 0.18492(7) 0.03217(17) Uani d . 1 . . O
O2 0.65084(10) 0.10667(13) 0.15895(8) 0.0408(2) Uani d D 1 . . O
H21 0.7366(17) 0.146(2) 0.1678(13) 0.049 Uiso d D 1 . . H
H22 0.6214(18) 0.163(2) 0.2047(14) 0.049 Uiso d D 1 . . H
O3 0.52764(10) -0.26743(11) 0.08261(7) 0.03333(17) Uani d D 1 . . O
H31 0.5429(16) -0.260(2) 0.1501(12) 0.040 Uiso d D 1 . . H
H32 0.588(3) -0.337(4) 0.069(2) 0.040 Uiso d PD 0.50 . . H
H33 0.453(3) -0.338(4) 0.056(2) 0.040 Uiso d PD 0.50 . . H
N1 0.31415(12) 0.04414(15) 0.06808(10) 0.0392(2) Uani d . 1 . . N
N2 -0.02456(15) -0.20122(16) 0.19245(12) 0.0550(3) Uani d . 1 . . N
N3 0.09450(11) 0.40125(13) 0.12320(9) 0.0392(2) Uani d . 1 . . N
H3A 0.0583 0.5055 0.1289 0.047 Uiso calc R 1 . . H
H3B 0.1703 0.3920 0.0998 0.047 Uiso calc R 1 . . H
C1 0.21594(12) 0.05957(15) 0.10211(9) 0.0294(2) Uani d . 1 . . C
C2 0.02883(13) -0.07441(16) 0.17037(10) 0.0346(2) Uani d . 1 . . C
C3 0.09456(11) 0.08143(14) 0.14216(9) 0.0285(2) Uani d . 1 . . C
C4 0.03310(11) 0.25416(14) 0.15057(8) 0.0260(2) Uani d . 1 . . C
O4 0.71227(11) -0.50752(12) 0.01857(9) 0.0401(2) Uani d D 1 . . O
H41 0.7683(18) -0.561(2) 0.0698(13) 0.048 Uiso d D 1 . . H
H42 0.648(3) -0.580(4) -0.008(3) 0.048 Uiso d PD 0.50 . . H
H43 0.673(4) -0.428(4) 0.042(3) 0.048 Uiso d PD 0.50 . . H

loop_
_atom_site_aniso_label
_atom_site_aniso_U_11
_atom_site_aniso_U_22
_atom_site_aniso_U_33
_atom_site_aniso_U_12
_atom_site_aniso_U_13
_atom_site_aniso_U_23
Mn1 0.02304(13) 0.02747(13) 0.03187(13) 0.00011(8) 0.01506(9) -0.00169(8)
O1 0.0262(4) 0.0377(4) 0.0381(4) 0.0030(3) 0.0180(3) -0.0016(3)
O2 0.0315(4) 0.0558(6) 0.0401(4) -0.0114(4) 0.0183(3) -0.0142(4)
O3 0.0370(4) 0.0323(4) 0.0330(4) 0.0018(3) 0.0145(3) 0.0001(3)
N1 0.0338(5) 0.0417(5) 0.0510(6) 0.0047(4) 0.0260(5) 0.0006(5)
N2 0.0552(7) 0.0427(6) 0.0762(8) 0.0006(5) 0.0336(6) 0.0172(6)
N3 0.0370(5) 0.0306(5) 0.0582(6) 0.0003(4) 0.0267(5) 0.0023(4)
C1 0.0276(5) 0.0300(5) 0.0332(5) 0.0026(4) 0.0134(4) 0.0006(4)
C2 0.0318(5) 0.0346(6) 0.0424(6) 0.0061(4) 0.0188(5) 0.0064(5)
C3 0.0255(5) 0.0313(5) 0.0337(5) 0.0016(4) 0.0165(4) 0.0027(4)
C4 0.0218(4) 0.0330(5) 0.0245(4) 0.0006(4) 0.0091(4) -0.0006(4)
O4 0.0333(5) 0.0351(5) 0.0533(6) 0.0028(3) 0.0159(4) 0.0037(4)

loop_
_atom_type_symbol
_atom_type_description
_atom_type_scat_dispersion_real
_atom_type_scat_dispersion_imag
_atom_type_scat_source
C C 0.0033 0.0016 'International Tables Vol C Tables 4.2.6.8 and 6.1.1.4'
H H 0.0000 0.0000 'International Tables Vol C Tables 4.2.6.8 and 6.1.1.4'
N N 0.0061 0.0033 'International Tables Vol C Tables 4.2.6.8 and 6.1.1.4'
O O 0.0106 0.0060 'International Tables Vol C Tables 4.2.6.8 and 6.1.1.4'
Mn Mn 0.3368 0.7283 'International Tables Vol C Tables 4.2.6.8 and 6.1.1.4'

loop_
_geom_angle_atom_site_label_1
_geom_angle_atom_site_label_2
_geom_angle_atom_site_label_3
_geom_angle_site_symmetry_1
_geom_angle_site_symmetry_3
_geom_angle
_geom_angle_publ_flag
O2 Mn1 O2 . 3_655 180 ?
O2 Mn1 O3 . . 88.51(4) y
O2 Mn1 O3 3_655 . 91.49(4) ?
O2 Mn1 O3 . 3_655 91.49(4) ?
O3 Mn1 O3 . 3_655 180 ?
O2 Mn1 N1 . . 89.43(4) ?
O2 Mn1 N1 3_655 . 90.57(4) ?
O3 Mn1 N1 . . 87.39(4) y
O3 Mn1 N1 3_655 . 92.61(4) ?
O2 Mn1 N1 . 3_655 90.57(4) ?
O3 Mn1 N1 . 3_655 92.61(4) ?
N1 Mn1 N1 . 3_655 180 ?
Mn1 O2 H21 . . 125.5(10) ?
Mn1 O2 H22 . . 121.7(12) ?
H21 O2 H22 . . 105.6(15) ?
Mn1 O3 H31 . . 111.4(11) ?
Mn1 O3 H32 . . 117.6(19) ?
H31 O3 H32 . . 110(2) ?
Mn1 O3 H33 . . 114.9(19) ?
H31 O3 H33 . . 107(2) ?
H32 O3 H33 . . 95(3) ?
C1 N1 Mn1 . . 177.06(11) y
C4 N3 H3A . . 120.0 ?
C4 N3 H3B . . 120.0 ?
H3A N3 H3B . . 120.0 ?
N1 C1 C3 . . 178.81(13) y
N2 C2 C3 . . 179.50(14) y
C1 C3 C2 . . 118.04(10) y
C1 C3 C4 . . 122.15(9) y
C2 C3 C4 . . 119.76(9) y
O1 C4 N3 . . 119.30(10) y
O1 C4 C3 . . 120.90(9) y
N3 C4 C3 . . 119.79(9) y
H41 O4 H42 . . 102(3) ?
H41 O4 H43 . . 112(3) ?
H42 O4 H43 . . 105(4) ?

loop_
_geom_bond_atom_site_label_1
_geom_bond_atom_site_label_2
_geom_bond_site_symmetry_2
_geom_bond_distance
_geom_bond_publ_flag
Mn1 O2 . 2.1580(9) y
Mn1 O3 . 2.2059(8) y
Mn1 N1 . 2.2081(9) y
Mn1 Mn1 2_655 7.4144(3) ?
O1 C4 . 1.2686(12) y
O2 H21 . 0.841(15) ?
O2 H22 . 0.815(15) ?
O3 H31 . 0.790(14) ?
O3 H32 . 0.83(2) ?
O3 H33 . 0.86(2) ?
N1 C1 . 1.1445(14) y
N2 C2 . 1.1436(17) y
N3 C4 . 1.3322(14) y
N3 H3A . 0.86 ?
N3 H3B . 0.86 ?
C1 C3 . 1.4016(14) y
C2 C3 . 1.4111(16) y
C3 C4 . 1.4285(14) y
O4 H41 . 0.788(15) ?
O4 H42 . 0.80(3) ?
O4 H43 . 0.80(2) ?

loop_
_geom_hbond_atom_site_label_D
_geom_hbond_atom_site_label_H
_geom_hbond_atom_site_label_A
_geom_hbond_site_symmetry_A
_geom_hbond_distance_DH
_geom_hbond_distance_HA
_geom_hbond_distance_DA
_geom_hbond_angle_DHA
_geom_hbond_publ_flag
N3 H3A N2 1_565 0.86 2.52 3.3688(16) 168 y
N3 H3B O4 3_655 0.86 2.26 3.0078(14) 145 y
O2 H21 O1 1_655 0.841(15) 1.937(15) 2.7721(12) 171.8(15) y
O2 H22 N2 2 0.815(15) 2.048(16) 2.8587(14) 173.8(16) y
O3 H31 O1 2_545 0.790(14) 1.942(14) 2.7317(12) 177.6(16) y
O3 H32 O4 . 0.83(2) 1.96(2) 2.7877(12) 173(3) y
O3 H33 O4 3_645 0.86(2) 1.93(2) 2.7797(13) 174(3) y
O4 H41 O1 1_645 0.788(15) 2.086(16) 2.8664(13) 170.9(16) y
O4 H42 O3 3_645 0.80(3) 1.99(3) 2.7797(13) 173(3) y
O4 H43 O3 . 0.80(2) 2.01(3) 2.7877(12) 165(3) y

loop_
_geom_torsion_atom_site_label_1
_geom_torsion_atom_site_label_2
_geom_torsion_atom_site_label_3
_geom_torsion_atom_site_label_4
_geom_torsion
C1 C3 C4 O1 178.58(10)
C2 C3 C4 O1 1.15(15)
C1 C3 C4 N3 -2.11(16)
C2 C3 C4 N3 -179.55(11)
